data_7126292
loop_
_publ_author_name
'Sofue, Yuki'
'Nomura, Kotohiro'
'Inagaki, Akiko'

_publ_section_title
;
 On-demand hydrogen production from formic acid by light-active dinuclear
 iridium catalysts.
;
_journal_issue 33
_journal_name_full 'Chemical communications (Cambridge, England)'
_journal_page_first 4519
_journal_page_last 4522
_journal_paper_doi 10.1039/d0cc00704h
_journal_volume 56
_journal_year 2020
_chemical_formula_sum 'C112 H98 B F4 Ir2 O4 P4'
_chemical_formula_weight 2102.99
_space_group_crystal_system orthorhombic
_space_group_IT_number 19
_space_group_name_Hall 'P 2ac 2ab'
_space_group_name_H-M_alt 'P 21 21 21'
_atom_sites_solution_hydrogens geom
_audit_creation_method SHELXL-2018/3
_audit_update_record
;
2020-01-27 deposited with the CCDC.	2020-03-18 downloaded from the CCDC.
;
_cell_angle_alpha 90
_cell_angle_beta 90
_cell_angle_gamma 90
_cell_formula_units_Z 4
_cell_length_a 15.3077(3)
_cell_length_b 17.0493(3)
_cell_length_c 35.2582(8)
_cell_measurement_reflns_used 32617
_cell_measurement_temperature 93(2)
_cell_measurement_theta_max 28.1210
_cell_measurement_theta_min 2.9000
_cell_volume 9201.9(3)
_computing_structure_refinement 'SHELXL-2018/3 (Sheldrick, 2018)'
_computing_structure_solution 'SHELXT 2014/5 (Sheldrick, 2014)'
_diffrn_ambient_temperature 93(2)
_diffrn_measured_fraction_theta_full 0.996
_diffrn_measured_fraction_theta_max 0.963
_diffrn_measurement_device_type 'dtrek-CrysAlisPro-abstract goniometer imported rigaku-d*trek images'
_diffrn_measurement_method '\w scans'
_diffrn_radiation_type MoK\a
_diffrn_radiation_wavelength 0.71073
_diffrn_reflns_av_R_equivalents 0.0537
_diffrn_reflns_av_unetI/netI 0.0400
_diffrn_reflns_Laue_measured_fraction_full 0.996
_diffrn_reflns_Laue_measured_fraction_max 0.963
_diffrn_reflns_limit_h_max 19
_diffrn_reflns_limit_h_min -19
_diffrn_reflns_limit_k_max 16
_diffrn_reflns_limit_k_min -21
_diffrn_reflns_limit_l_max 43
_diffrn_reflns_limit_l_min -45
_diffrn_reflns_number 67280
_diffrn_reflns_point_group_measured_fraction_full 0.989
_diffrn_reflns_point_group_measured_fraction_max 0.926
_diffrn_reflns_theta_full 25.242
_diffrn_reflns_theta_max 27.499
_diffrn_reflns_theta_min 2.735
_diffrn_source 'fine-focus sealed X-ray tube'
_exptl_absorpt_coefficient_mu 3.023
_exptl_absorpt_correction_T_max 1.00000
_exptl_absorpt_correction_T_min 0.48043
_exptl_absorpt_correction_type multi-scan
_exptl_absorpt_process_details
;
CrysAlisPro 1.171.38.41 (Rigaku Oxford Diffraction, 2015)
Empirical absorption correction using spherical harmonics,
 implemented in SCALE3 ABSPACK scaling algorithm.
;
_exptl_crystal_colour Yellow
_exptl_crystal_density_diffrn 1.518
_exptl_crystal_description Plate
_exptl_crystal_F_000 4228
_exptl_crystal_size_max 0.390
_exptl_crystal_size_mid 0.360
_exptl_crystal_size_min 0.090
_refine_diff_density_max 13.584
_refine_diff_density_min -4.386
_refine_diff_density_rms 0.229
_refine_ls_abs_structure_details
;
 Flack x determined using 7397 quotients [(I+)-(I-)]/[(I+)+(I-)]
 (Parsons, Flack and Wagner, Acta Cryst. B69 (2013) 249-259).
;
_refine_ls_abs_structure_Flack 0.007(4)
_refine_ls_extinction_method none
_refine_ls_goodness_of_fit_ref 1.009
_refine_ls_hydrogen_treatment constr
_refine_ls_matrix_type full
_refine_ls_number_parameters 1154
_refine_ls_number_reflns 19583
_refine_ls_number_restraints 0
_refine_ls_restrained_S_all 1.009
_refine_ls_R_factor_all 0.0726
_refine_ls_R_factor_gt 0.0689
_refine_ls_shift/su_max 0.002
_refine_ls_shift/su_mean 0.000
_refine_ls_structure_factor_coef Fsqd
_refine_ls_weighting_details 'w=1/[\s^2^(Fo^2^)+(0.0815P)^2^+167.4660P] where P=(Fo^2^+2Fc^2^)/3'
_refine_ls_weighting_scheme calc
_refine_ls_wR_factor_gt 0.1663
_refine_ls_wR_factor_ref 0.1687
_reflns_Friedel_coverage 0.773
_reflns_Friedel_fraction_full 0.980
_reflns_Friedel_fraction_max 0.883
_reflns_number_gt 18438
_reflns_number_total 19583
_reflns_threshold_expression 'I > 2\s(I)'
_cod_data_source_file d0cc00704h2.cif
_cod_data_source_block shelxl
_cod_depositor_comments
;
The following automatic conversions were performed:

data item '_exptl_absorpt_correction_type' value 'Multi-scan' was
changed to 'multi-scan' in accordance with the
/home/data/users/saulius/crontab/automatic-downloads/rss-feeds/RSC/lib/dictionaries/cif_core.dic
dictionary named 'cif_core.dic' version 2.4.2 last updated on
2011-04-26.

Automatic conversion script
Id: cif_fix_values 7556 2019-12-06 15:28:31Z antanas 

 Adding full bibliography for 7126292.cif.
;
_cod_database_code 7126292
_shelx_shelxl_version_number 2018/3
_shelx_space_group_comment
;
The symmetry employed for this shelxl refinement is uniquely defined
by the following loop, which should always be used as a source of
symmetry information in preference to the above space-group names.
They are only intended as comments.
;
_shelx_estimated_absorpt_t_min 0.385
_shelx_estimated_absorpt_t_max 0.773

loop_
_space_group_symop_operation_xyz
'x, y, z'
'-x+1/2, -y, z+1/2'
'x+1/2, -y+1/2, -z'
'-x, y+1/2, -z+1/2'

loop_
_atom_site_label
_atom_site_type_symbol
_atom_site_fract_x
_atom_site_fract_y
_atom_site_fract_z
_atom_site_U_iso_or_equiv
_atom_site_adp_type
_atom_site_occupancy
_atom_site_site_symmetry_order
_atom_site_calc_flag
_atom_site_refinement_flags_posn
_atom_site_refinement_flags_adp
_atom_site_refinement_flags_occupancy
_atom_site_disorder_assembly
_atom_site_disorder_group
Ir1 Ir 0.30537(3) 0.63500(3) 0.62264(2) 0.01690(12) Uani 1 1 d . . . . .
Ir2 Ir 0.50099(4) 0.59587(3) 0.61724(2) 0.01947(13) Uani 1 1 d . . . . .
P1 P 0.3003(2) 0.72546(18) 0.66896(9) 0.0152(6) Uani 1 1 d . . . . .
P2 P 0.1559(2) 0.6337(2) 0.61652(9) 0.0163(6) Uani 1 1 d . . . . .
P3 P 0.5219(2) 0.5005(2) 0.66144(10) 0.0179(7) Uani 1 1 d . . . . .
P4 P 0.6461(3) 0.5959(2) 0.60089(10) 0.0212(7) Uani 1 1 d . . . . .
O1 O 0.3094(7) 0.5563(6) 0.5767(3) 0.023(2) Uani 1 1 d . . . . .
C1 C 0.3714(8) 0.5195(8) 0.5629(4) 0.016(3) Uani 1 1 d . . . . .
H100 H 0.359449 0.491497 0.540149 0.019 Uiso 1 1 calc R U . . .
O2 O 0.4475(7) 0.5146(6) 0.5751(3) 0.023(2) Uani 1 1 d . . . . .
O3 O 0.3426(7) 0.7166(7) 0.5779(4) 0.029(3) Uani 1 1 d . . . . .
C2 C 0.4176(10) 0.7163(9) 0.5625(4) 0.024(3) Uani 1 1 d . . . . .
H99 H 0.424612 0.749387 0.541022 0.028 Uiso 1 1 calc R U . . .
O4 O 0.4841(6) 0.6773(6) 0.5724(3) 0.020(2) Uani 1 1 d . . . . .
C3 C 0.2107(8) 0.7978(8) 0.6631(4) 0.015(3) Uani 1 1 d . . . . .
C55 C 0.8080(12) 0.2786(9) 0.6049(4) 0.031(3) Uani 1 1 d . . . . .
H57 H 0.791751 0.230892 0.592947 0.037 Uiso 1 1 calc R U . . .
C56 C 0.8924(14) 0.2987(12) 0.6079(5) 0.043(5) Uani 1 1 d . . . . .
H58 H 0.936351 0.265545 0.597669 0.051 Uiso 1 1 calc R U . . .
C57 C 0.9157(8) 0.3686(12) 0.6261(5) 0.034(4) Uani 1 1 d . . . . .
H59 H 0.975651 0.382164 0.628430 0.041 Uiso 1 1 calc R U . . .
C58 C 0.8538(9) 0.4174(11) 0.6404(4) 0.030(4) Uani 1 1 d . . . . .
H60 H 0.872124 0.463914 0.652876 0.036 Uiso 1 1 calc R U . . .
C59 C 0.7648(9) 0.4023(9) 0.6376(4) 0.021(3) Uani 1 1 d . . . . .
C60 C 0.6941(10) 0.4522(7) 0.6512(4) 0.016(2) Uani 1 1 d . . . . .
C61 C 0.7236(9) 0.5314(8) 0.6658(4) 0.018(3) Uani 1 1 d . . . . .
C62 C 0.7648(9) 0.5338(8) 0.7024(4) 0.020(3) Uani 1 1 d . . . . .
C63 C 0.7825(9) 0.4653(8) 0.7247(4) 0.020(3) Uani 1 1 d . . . . .
H61 H 0.770380 0.414877 0.714505 0.024 Uiso 1 1 calc R U . . .
C64 C 0.8166(10) 0.4717(9) 0.7602(4) 0.024(3) Uani 1 1 d . . . . .
H62 H 0.827157 0.425517 0.774557 0.028 Uiso 1 1 calc R U . . .
C65 C 0.8363(11) 0.5450(10) 0.7760(5) 0.033(4) Uani 1 1 d . . . . .
H63 H 0.856750 0.549072 0.801360 0.039 Uiso 1 1 calc R U . . .
C66 C 0.8253(12) 0.6116(9) 0.7539(5) 0.035(4) Uani 1 1 d . . . . .
H64 H 0.841466 0.661320 0.763868 0.042 Uiso 1 1 calc R U . . .
C67 C 0.7906(11) 0.6070(9) 0.7170(4) 0.028(3) Uani 1 1 d . . . . .
C68 C 0.7777(11) 0.6747(9) 0.6946(5) 0.030(3) Uani 1 1 d . . . . .
H65 H 0.794625 0.724270 0.704410 0.036 Uiso 1 1 calc R U . . .
C69 C 0.7422(11) 0.6710(9) 0.6597(5) 0.028(3) Uani 1 1 d . . . . .
H66 H 0.736044 0.716853 0.644612 0.033 Uiso 1 1 calc R U . . .
C70 C 0.7139(9) 0.5961(8) 0.6458(3) 0.017(3) Uani 1 1 d . . . . .
C71 C 0.5518(9) 0.5287(8) 0.7096(4) 0.018(3) Uani 1 1 d . . . . .
C72 C 0.5748(9) 0.4712(8) 0.7363(4) 0.019(3) Uani 1 1 d . . . . .
H25 H 0.576385 0.417589 0.728948 0.023 Uiso 1 1 calc R U . . .
C73 C 0.5945(9) 0.4911(10) 0.7721(5) 0.026(3) Uani 1 1 d . . . . .
H26 H 0.607743 0.450811 0.789799 0.031 Uiso 1 1 calc R U . . .
C74 C 0.5961(11) 0.5704(10) 0.7844(5) 0.032(4) Uani 1 1 d . . . . .
C75 C 0.5728(13) 0.6276(11) 0.7577(5) 0.039(4) Uani 1 1 d . . . . .
H27 H 0.569943 0.680968 0.765375 0.047 Uiso 1 1 calc R U . . .
C76 C 0.5535(10) 0.6083(8) 0.7201(5) 0.026(3) Uani 1 1 d . . . . .
H28 H 0.541852 0.648125 0.701975 0.032 Uiso 1 1 calc R U . . .
C77 C 0.6213(15) 0.5926(13) 0.8238(5) 0.048(5) Uani 1 1 d . . . . .
H1 H 0.679663 0.571998 0.829412 0.072 Uiso 1 1 calc R U . . .
H2 H 0.579056 0.570605 0.841732 0.072 Uiso 1 1 calc R U . . .
H3 H 0.621850 0.649903 0.826092 0.072 Uiso 1 1 calc R U . . .
C78 C 0.4241(9) 0.4386(8) 0.6687(4) 0.018(3) Uani 1 1 d . . . . .
C79 C 0.3827(10) 0.4365(9) 0.7037(4) 0.023(3) Uani 1 1 d . . . . .
H29 H 0.406090 0.466050 0.724160 0.027 Uiso 1 1 calc R U . . .
C80 C 0.3072(11) 0.3918(9) 0.7095(4) 0.029(3) Uani 1 1 d . . . . .
H30 H 0.280324 0.391275 0.733828 0.035 Uiso 1 1 calc R U . . .
C81 C 0.2712(11) 0.3485(9) 0.6803(5) 0.029(3) Uani 1 1 d . . . . .
C82 C 0.3122(10) 0.3515(10) 0.6451(4) 0.030(3) Uani 1 1 d . . . . .
H31 H 0.288749 0.323117 0.624269 0.036 Uiso 1 1 calc R U . . .
C83 C 0.3882(9) 0.3965(9) 0.6405(4) 0.024(3) Uani 1 1 d . . . . .
H32 H 0.415528 0.397195 0.616290 0.029 Uiso 1 1 calc R U . . .
C84 C 0.1876(12) 0.3049(13) 0.6844(5) 0.042(5) Uani 1 1 d . . . . .
H4 H 0.141719 0.331646 0.669939 0.063 Uiso 1 1 calc R U . . .
H5 H 0.171071 0.302985 0.711239 0.063 Uiso 1 1 calc R U . . .
H6 H 0.194820 0.251404 0.674746 0.063 Uiso 1 1 calc R U . . .
C85 C 0.6912(11) 0.5214(8) 0.5710(4) 0.024(3) Uani 1 1 d . . . . .
C86 C 0.7817(11) 0.5090(10) 0.5679(5) 0.033(4) Uani 1 1 d . . . . .
H33 H 0.820493 0.540732 0.582318 0.040 Uiso 1 1 calc R U . . .
C87 C 0.8148(12) 0.4529(11) 0.5450(5) 0.036(4) Uani 1 1 d . . . . .
H34 H 0.876376 0.446101 0.543804 0.043 Uiso 1 1 calc R U . . .
C88 C 0.7620(11) 0.4051(10) 0.5233(5) 0.032(3) Uani 1 1 d . . . . .
C89 C 0.6738(12) 0.4206(10) 0.5244(5) 0.033(4) Uani 1 1 d . . . . .
H35 H 0.636275 0.392146 0.507879 0.040 Uiso 1 1 calc R U . . .
C90 C 0.6374(11) 0.4758(9) 0.5484(5) 0.031(4) Uani 1 1 d . . . . .
H36 H 0.575809 0.482410 0.549357 0.037 Uiso 1 1 calc R U . . .
C91 C 0.7979(14) 0.3420(11) 0.4986(6) 0.046(5) Uani 1 1 d . . . . .
H7 H 0.810112 0.295330 0.513872 0.069 Uiso 1 1 calc R U . . .
H8 H 0.852125 0.360333 0.486680 0.069 Uiso 1 1 calc R U . . .
H9 H 0.755256 0.328985 0.478828 0.069 Uiso 1 1 calc R U . . .
C92 C 0.6766(10) 0.6859(9) 0.5755(4) 0.026(3) Uani 1 1 d . . . . .
C93 C 0.7225(10) 0.6839(8) 0.5414(5) 0.025(3) Uani 1 1 d . . . . .
H37 H 0.742916 0.635085 0.531820 0.030 Uiso 1 1 calc R U . . .
C94 C 0.7390(12) 0.7532(10) 0.5209(5) 0.035(4) Uani 1 1 d . . . . .
H38 H 0.771124 0.751069 0.497882 0.042 Uiso 1 1 calc R U . . .
C95 C 0.7085(12) 0.8244(9) 0.5344(5) 0.033(4) Uani 1 1 d . . . . .
C96 C 0.6645(11) 0.8272(9) 0.5675(5) 0.031(4) Uani 1 1 d . . . . .
H39 H 0.645508 0.876346 0.577132 0.037 Uiso 1 1 calc R U . . .
C97 C 0.6460(10) 0.7578(8) 0.5882(5) 0.027(3) Uani 1 1 d . . . . .
H40 H 0.612544 0.760607 0.610816 0.032 Uiso 1 1 calc R U . . .
C98 C 0.7211(12) 0.8973(11) 0.5105(6) 0.040(4) Uani 1 1 d . . . . .
H10 H 0.665272 0.925113 0.508165 0.060 Uiso 1 1 calc R U . . .
H11 H 0.741867 0.882349 0.485215 0.060 Uiso 1 1 calc R U . . .
H12 H 0.764117 0.931682 0.522602 0.060 Uiso 1 1 calc R U . . .
B1 B 1.1457(14) 0.1570(12) 0.6020(5) 0.033(4) Uani 1 1 d . . . . .
F1 F 1.2114(8) 0.2090(7) 0.5911(4) 0.055(3) Uani 1 1 d . . . . .
F2 F 1.1342(8) 0.1001(8) 0.5751(3) 0.052(3) Uani 1 1 d . . . . .
F3 F 1.0718(7) 0.1999(8) 0.6093(4) 0.056(3) Uani 1 1 d . . . . .
C4 C 0.2300(9) 0.8745(8) 0.6483(4) 0.020(3) Uani 1 1 d . . . . .
H67 H 0.288857 0.889717 0.643993 0.023 Uiso 1 1 calc R U . . .
F4 F 1.1747(9) 0.1213(7) 0.6362(3) 0.063(4) Uani 1 1 d . . . . .
C5 C 0.1635(10) 0.9254(8) 0.6403(4) 0.023(3) Uani 1 1 d . . . . .
H68 H 0.177374 0.975496 0.630150 0.027 Uiso 1 1 calc R U . . .
C6 C 0.0775(9) 0.9067(8) 0.6465(4) 0.019(3) Uani 1 1 d . . . . .
C7 C 0.0049(11) 0.9585(9) 0.6375(4) 0.028(3) Uani 1 1 d . . . . .
H69 H 0.016679 1.007798 0.626065 0.033 Uiso 1 1 calc R U . . .
C8 C -0.0762(12) 0.9395(11) 0.6448(6) 0.043(5) Uani 1 1 d . . . . .
H70 H -0.121208 0.976654 0.640241 0.052 Uiso 1 1 calc R U . . .
C9 C -0.0987(11) 0.8631(12) 0.6596(5) 0.038(4) Uani 1 1 d . . . . .
H71 H -0.158122 0.849034 0.663249 0.045 Uiso 1 1 calc R U . . .
C10 C -0.0329(10) 0.8108(9) 0.6684(4) 0.024(3) Uani 1 1 d . . . . .
H72 H -0.047266 0.760743 0.678520 0.029 Uiso 1 1 calc R U . . .
C11 C 0.0542(9) 0.8307(8) 0.6626(4) 0.019(3) Uani 1 1 d . . . . .
C12 C 0.1253(10) 0.7766(8) 0.6703(4) 0.020(3) Uani 1 1 d . . . . .
C13 C 0.1026(9) 0.6981(8) 0.6856(4) 0.019(3) Uani 1 1 d . . . . .
C14 C 0.0735(9) 0.6932(9) 0.7249(4) 0.021(3) Uani 1 1 d . . . . .
C15 C 0.0642(9) 0.7588(10) 0.7484(4) 0.025(3) Uani 1 1 d . . . . .
H73 H 0.074402 0.809337 0.737908 0.030 Uiso 1 1 calc R U . . .
C16 C 0.0409(10) 0.7536(11) 0.7857(4) 0.030(3) Uani 1 1 d . . . . .
H74 H 0.033437 0.799653 0.800468 0.037 Uiso 1 1 calc R U . . .
C17 C 0.0281(11) 0.6780(11) 0.8022(4) 0.035(4) Uani 1 1 d . . . . .
H75 H 0.014177 0.673258 0.828390 0.042 Uiso 1 1 calc R U . . .
C18 C 0.0360(10) 0.6131(10) 0.7802(5) 0.029(3) Uani 1 1 d . . . . .
H76 H 0.027934 0.562885 0.791394 0.034 Uiso 1 1 calc R U . . .
C19 C 0.0558(9) 0.6182(9) 0.7411(4) 0.024(3) Uani 1 1 d . . . . .
C20 C 0.0616(12) 0.5512(10) 0.7171(5) 0.032(4) Uani 1 1 d . . . . .
H77 H 0.049590 0.501033 0.727579 0.038 Uiso 1 1 calc R U . . .
C21 C 0.0830(10) 0.5560(9) 0.6809(4) 0.024(3) Uani 1 1 d . . . . .
H78 H 0.081927 0.510056 0.665616 0.029 Uiso 1 1 calc R U . . .
C22 C 0.1077(8) 0.6293(8) 0.6642(3) 0.015(2) Uani 1 1 d . . . . .
C23 C 0.2866(8) 0.6929(7) 0.7177(4) 0.016(3) Uani 1 1 d . . . . .
C24 C 0.2878(9) 0.6141(8) 0.7271(4) 0.021(3) Uani 1 1 d . . . . .
H41 H 0.296593 0.575720 0.707966 0.025 Uiso 1 1 calc R U . . .
C25 C 0.2759(11) 0.5907(9) 0.7651(4) 0.028(3) Uani 1 1 d . . . . .
H42 H 0.274786 0.536411 0.771104 0.033 Uiso 1 1 calc R U . . .
C26 C 0.2658(10) 0.6457(8) 0.7938(4) 0.023(3) Uani 1 1 d . . . . .
C27 C 0.2682(10) 0.7254(8) 0.7839(4) 0.025(3) Uani 1 1 d . . . . .
H43 H 0.263192 0.764238 0.803073 0.029 Uiso 1 1 calc R U . . .
C28 C 0.2777(9) 0.7477(8) 0.7466(4) 0.018(3) Uani 1 1 d . . . . .
H44 H 0.278178 0.801999 0.740500 0.022 Uiso 1 1 calc R U . . .
C29 C 0.2530(11) 0.6206(10) 0.8341(4) 0.032(4) Uani 1 1 d . . . . .
H13 H 0.229316 0.567245 0.834645 0.048 Uiso 1 1 calc R U . . .
H14 H 0.212183 0.656474 0.846609 0.048 Uiso 1 1 calc R U . . .
H15 H 0.309277 0.621707 0.847350 0.048 Uiso 1 1 calc R U . . .
C30 C 0.4014(9) 0.7840(8) 0.6712(4) 0.019(3) Uani 1 1 d . . . . .
C31 C 0.4280(11) 0.8260(8) 0.6395(5) 0.028(3) Uani 1 1 d . . . . .
H45 H 0.394566 0.823811 0.616862 0.034 Uiso 1 1 calc R U . . .
C32 C 0.5038(11) 0.8713(8) 0.6409(4) 0.025(3) Uani 1 1 d . . . . .
H46 H 0.519585 0.902831 0.619794 0.030 Uiso 1 1 calc R U . . .
C33 C 0.5571(10) 0.8706(10) 0.6734(4) 0.028(3) Uani 1 1 d . . . . .
C34 C 0.5315(10) 0.8254(9) 0.7042(4) 0.025(3) Uani 1 1 d . . . . .
H47 H 0.567490 0.823035 0.726142 0.030 Uiso 1 1 calc R U . . .
C35 C 0.4542(9) 0.7838(8) 0.7033(4) 0.021(3) Uani 1 1 d . . . . .
H48 H 0.436788 0.754486 0.724928 0.025 Uiso 1 1 calc R U . . .
C36 C 0.6397(12) 0.9199(10) 0.6749(6) 0.039(4) Uani 1 1 d . . . . .
H16 H 0.625252 0.973044 0.683366 0.058 Uiso 1 1 calc R U . . .
H17 H 0.666058 0.922144 0.649595 0.058 Uiso 1 1 calc R U . . .
H18 H 0.681202 0.896142 0.692709 0.058 Uiso 1 1 calc R U . . .
C37 C 0.1218(9) 0.5416(8) 0.5928(4) 0.020(3) Uani 1 1 d . . . . .
C38 C 0.1603(10) 0.4702(8) 0.6039(4) 0.019(3) Uani 1 1 d . . . . .
H49 H 0.201064 0.468502 0.624173 0.023 Uiso 1 1 calc R U . . .
C39 C 0.1367(9) 0.4006(9) 0.5840(4) 0.024(3) Uani 1 1 d . . . . .
H50 H 0.158884 0.351473 0.592244 0.029 Uiso 1 1 calc R U . . .
C40 C 0.0820(10) 0.4034(10) 0.5529(4) 0.028(3) Uani 1 1 d . . . . .
C41 C 0.0495(10) 0.4744(10) 0.5415(4) 0.027(3) Uani 1 1 d . . . . .
H51 H 0.013206 0.476969 0.519672 0.032 Uiso 1 1 calc R U . . .
C42 C 0.0690(11) 0.5436(9) 0.5615(5) 0.026(3) Uani 1 1 d . . . . .
H52 H 0.045230 0.592128 0.553229 0.032 Uiso 1 1 calc R U . . .
C43 C 0.0603(12) 0.3283(10) 0.5317(5) 0.032(4) Uani 1 1 d . . . . .
H19 H -0.001702 0.315915 0.535116 0.048 Uiso 1 1 calc R U . . .
H20 H 0.095954 0.285249 0.541648 0.048 Uiso 1 1 calc R U . . .
H21 H 0.072648 0.335346 0.504621 0.048 Uiso 1 1 calc R U . . .
C44 C 0.0976(10) 0.7105(8) 0.5909(4) 0.018(3) Uani 1 1 d . . . . .
C45 C 0.1439(10) 0.7660(10) 0.5707(4) 0.024(3) Uani 1 1 d . . . . .
H53 H 0.205948 0.764841 0.570340 0.029 Uiso 1 1 calc R U . . .
C46 C 0.0984(12) 0.8238(11) 0.5506(5) 0.034(4) Uani 1 1 d . . . . .
H54 H 0.130193 0.861850 0.536549 0.041 Uiso 1 1 calc R U . . .
C47 C 0.0097(12) 0.8268(10) 0.5509(4) 0.032(4) Uani 1 1 d . . . . .
C48 C -0.0387(10) 0.7706(10) 0.5725(5) 0.031(4) Uani 1 1 d . . . . .
H55 H -0.100702 0.773076 0.573407 0.038 Uiso 1 1 calc R U . . .
C49 C 0.0054(10) 0.7127(9) 0.5922(4) 0.028(3) Uani 1 1 d . . . . .
H56 H -0.025971 0.674690 0.606477 0.034 Uiso 1 1 calc R U . . .
C50 C -0.0370(14) 0.8910(12) 0.5298(6) 0.050(5) Uani 1 1 d . . . . .
H22 H -0.060882 0.928802 0.547998 0.075 Uiso 1 1 calc R U . . .
H23 H -0.084668 0.868395 0.514828 0.075 Uiso 1 1 calc R U . . .
H24 H 0.004185 0.917692 0.512881 0.075 Uiso 1 1 calc R U . . .
C51 C 0.6118(8) 0.4297(7) 0.6487(3) 0.010(2) Uani 1 1 d . . . . .
C52 C 0.5894(9) 0.3557(7) 0.6328(4) 0.018(3) Uani 1 1 d . . . . .
H79 H 0.530142 0.339146 0.632615 0.022 Uiso 1 1 calc R U . . .
C53 C 0.6522(8) 0.3084(6) 0.6178(4) 0.019(3) Uani 1 1 d . . . . .
H80 H 0.636337 0.260723 0.605615 0.022 Uiso 1 1 calc R U . . .
C54 C 0.7419(11) 0.3307(8) 0.6203(4) 0.030(4) Uani 1 1 d . . . . .
C99 C -0.007(2) -0.1242(15) 0.0864(6) 0.070(7) Uani 1 1 d . . . . .
H83 H 0.020894 -0.150128 0.107926 0.104 Uiso 1 1 calc R U . . .
H84 H -0.013404 -0.161534 0.065406 0.104 Uiso 1 1 calc R U . . .
H85 H -0.065429 -0.105649 0.094036 0.104 Uiso 1 1 calc R U . . .
C100 C 0.0473(14) -0.0554(12) 0.0737(6) 0.042(4) Uani 1 1 d . . . . .
C101 C 0.1369(13) -0.0493(12) 0.0767(6) 0.043(4) Uani 1 1 d . . . . .
H86 H 0.168239 -0.090948 0.088366 0.052 Uiso 1 1 calc R U . . .
C102 C 0.1821(13) 0.0134(14) 0.0638(6) 0.052(6) Uani 1 1 d . . . . .
H87 H 0.243787 0.015201 0.066553 0.063 Uiso 1 1 calc R U . . .
C103 C 0.1373(15) 0.0766(12) 0.0459(6) 0.048(5) Uani 1 1 d . . . . .
H88 H 0.167780 0.121423 0.036839 0.058 Uiso 1 1 calc R U . . .
C104 C 0.0449(14) 0.0699(13) 0.0422(6) 0.048(5) Uani 1 1 d . . . . .
H89 H 0.013376 0.110518 0.029887 0.057 Uiso 1 1 calc R U . . .
C105 C 0.0005(16) 0.0062(12) 0.0561(5) 0.047(5) Uani 1 1 d . . . . .
H90 H -0.061331 0.003505 0.053971 0.056 Uiso 1 1 calc R U . . .
C106 C 0.0660(14) 0.6806(12) 0.0328(6) 0.047(5) Uani 1 1 d . . . . .
H91 H 0.023691 0.719957 0.024186 0.071 Uiso 1 1 calc R U . . .
H92 H 0.107855 0.705144 0.050141 0.071 Uiso 1 1 calc R U . . .
H93 H 0.035236 0.638190 0.045905 0.071 Uiso 1 1 calc R U . . .
C107 C 0.1129(14) 0.6485(10) -0.0002(6) 0.045(5) Uani 1 1 d . . . . .
C108 C 0.2028(12) 0.6347(11) 0.0005(5) 0.038(4) Uani 1 1 d . . . . .
H94 H 0.234504 0.648735 0.022684 0.046 Uiso 1 1 calc R U . . .
C109 C 0.2476(14) 0.6018(12) -0.0291(6) 0.048(5) Uani 1 1 d . . . . .
H95 H 0.308599 0.592579 -0.027088 0.058 Uiso 1 1 calc R U . . .
C110 C 0.2044(17) 0.5825(10) -0.0612(6) 0.050(5) Uani 1 1 d . . . . .
H96 H 0.235134 0.559681 -0.081841 0.060 Uiso 1 1 calc R U . . .
C111 C 0.1149(15) 0.5962(11) -0.0640(7) 0.051(5) Uani 1 1 d . . . . .
H97 H 0.084618 0.583684 -0.086749 0.061 Uiso 1 1 calc R U . . .
C112 C 0.0702(13) 0.6282(11) -0.0336(6) 0.045(5) Uani 1 1 d . . . . .
H98 H 0.008983 0.636339 -0.035515 0.054 Uiso 1 1 calc R U . . .

loop_
_atom_site_aniso_label
_atom_site_aniso_U_11
_atom_site_aniso_U_22
_atom_site_aniso_U_33
_atom_site_aniso_U_23
_atom_site_aniso_U_13
_atom_site_aniso_U_12
Ir1 0.0110(2) 0.0189(2) 0.0208(2) -0.0061(2) -0.0028(2) 0.00390(19)
Ir2 0.0207(3) 0.0170(2) 0.0207(2) -0.00192(19) -0.0047(2) 0.0051(2)
P1 0.0135(16) 0.0143(14) 0.0177(15) -0.0017(11) -0.0050(14) 0.0031(13)
P2 0.0136(14) 0.0180(14) 0.0174(15) -0.0017(15) -0.0019(13) -0.0004(13)
P3 0.0128(17) 0.0184(15) 0.0225(17) -0.0029(13) -0.0049(13) 0.0032(12)
P4 0.0277(19) 0.0147(15) 0.0211(17) 0.0009(14) -0.0090(15) -0.0025(15)
O1 0.014(5) 0.028(5) 0.026(5) -0.011(4) -0.003(4) 0.005(4)
C1 0.008(6) 0.020(6) 0.020(6) -0.004(5) 0.002(5) 0.001(5)
O2 0.025(6) 0.015(5) 0.029(5) -0.004(4) -0.003(5) 0.006(4)
O3 0.007(5) 0.029(6) 0.049(7) 0.010(5) -0.002(5) 0.005(4)
C2 0.021(7) 0.022(7) 0.029(8) -0.002(6) 0.004(6) 0.002(6)
O4 0.011(5) 0.030(5) 0.018(4) 0.002(4) 0.000(4) -0.005(4)
C3 0.005(6) 0.022(6) 0.018(6) -0.003(5) 0.001(5) 0.003(5)
C55 0.032(8) 0.027(7) 0.033(8) 0.008(6) 0.009(7) 0.011(7)
C56 0.050(12) 0.052(11) 0.026(8) -0.001(8) 0.002(8) 0.029(9)
C57 0.003(5) 0.066(10) 0.034(8) 0.012(9) 0.000(6) -0.003(7)
C58 0.011(7) 0.056(11) 0.023(7) 0.027(7) 0.004(6) 0.010(7)
C59 0.016(6) 0.032(7) 0.016(6) -0.005(6) 0.002(5) 0.007(6)
C60 0.019(6) 0.010(5) 0.019(6) 0.003(4) -0.008(6) 0.003(5)
C61 0.013(6) 0.017(6) 0.023(7) -0.003(5) -0.001(5) -0.002(5)
C62 0.016(7) 0.019(6) 0.025(7) 0.003(5) -0.006(6) -0.004(5)
C63 0.012(6) 0.015(6) 0.034(8) 0.000(5) 0.004(6) 0.000(5)
C64 0.021(7) 0.026(7) 0.023(7) 0.008(5) 0.001(6) 0.004(6)
C65 0.030(9) 0.038(9) 0.031(8) 0.008(7) -0.016(7) -0.010(7)
C66 0.042(10) 0.021(7) 0.041(9) 0.001(6) -0.006(8) -0.007(6)
C67 0.030(9) 0.026(7) 0.028(7) -0.007(6) -0.006(6) -0.001(6)
C68 0.037(9) 0.019(7) 0.034(8) -0.002(6) -0.003(7) -0.006(6)
C69 0.032(9) 0.017(6) 0.035(8) 0.003(6) 0.009(7) -0.008(6)
C70 0.020(7) 0.019(6) 0.013(6) 0.010(5) -0.001(5) 0.005(5)
C71 0.018(7) 0.018(6) 0.017(6) -0.004(5) -0.008(5) 0.005(5)
C72 0.014(6) 0.022(7) 0.022(7) 0.000(5) 0.001(5) 0.003(5)
C73 0.014(7) 0.035(8) 0.029(8) 0.005(6) 0.004(6) -0.004(6)
C74 0.029(9) 0.039(9) 0.027(8) -0.009(7) -0.005(7) 0.006(7)
C75 0.062(12) 0.032(9) 0.024(8) -0.015(7) -0.002(8) 0.002(9)
C76 0.027(8) 0.019(7) 0.032(8) -0.002(6) -0.006(6) -0.003(6)
C77 0.058(13) 0.055(11) 0.031(9) -0.012(9) -0.007(9) 0.002(11)
C78 0.019(7) 0.018(6) 0.017(6) -0.001(5) -0.002(5) -0.007(5)
C79 0.019(7) 0.027(7) 0.023(7) 0.001(6) 0.000(6) 0.006(6)
C80 0.027(8) 0.035(8) 0.025(7) 0.002(6) 0.006(7) 0.009(7)
C81 0.026(8) 0.030(8) 0.031(8) 0.008(6) -0.003(7) -0.005(6)
C82 0.015(7) 0.045(9) 0.031(8) 0.002(7) -0.003(6) -0.004(7)
C83 0.010(6) 0.033(8) 0.030(7) -0.013(6) 0.001(6) 0.007(6)
C84 0.027(9) 0.065(12) 0.035(9) 0.010(8) -0.005(8) -0.024(9)
C85 0.032(8) 0.019(6) 0.021(7) 0.003(5) -0.008(7) 0.003(6)
C86 0.029(9) 0.033(8) 0.037(9) 0.007(7) -0.004(7) -0.012(7)
C87 0.030(9) 0.049(10) 0.029(8) 0.007(7) 0.004(7) 0.011(8)
C88 0.034(9) 0.032(8) 0.031(8) 0.004(7) -0.003(7) 0.009(7)
C89 0.032(9) 0.028(8) 0.040(9) -0.003(7) 0.004(7) 0.001(6)
C90 0.022(8) 0.028(8) 0.043(10) -0.002(7) -0.011(7) 0.001(6)
C91 0.045(11) 0.045(10) 0.048(10) 0.000(8) 0.012(9) 0.022(9)
C92 0.029(9) 0.025(7) 0.025(7) 0.005(6) -0.009(6) -0.005(6)
C93 0.021(7) 0.019(7) 0.036(8) 0.009(6) 0.007(6) -0.006(5)
C94 0.034(9) 0.034(9) 0.035(9) 0.011(7) 0.015(8) 0.001(7)
C95 0.035(10) 0.024(7) 0.039(9) 0.012(6) -0.003(8) -0.003(7)
C96 0.026(8) 0.021(7) 0.046(10) 0.003(7) -0.007(7) -0.001(6)
C97 0.026(8) 0.018(7) 0.036(8) 0.005(6) -0.001(7) -0.003(6)
C98 0.037(10) 0.030(8) 0.053(11) 0.013(8) 0.000(8) 0.002(7)
B1 0.039(11) 0.038(10) 0.022(8) 0.003(7) -0.014(8) 0.003(8)
F1 0.053(8) 0.039(6) 0.075(8) -0.012(6) 0.014(6) -0.007(5)
F2 0.045(7) 0.066(8) 0.046(6) -0.016(6) -0.002(5) -0.006(6)
F3 0.028(6) 0.083(9) 0.056(7) 0.003(6) 0.013(5) 0.028(6)
C4 0.015(6) 0.014(6) 0.029(7) -0.007(5) 0.002(5) -0.008(5)
F4 0.086(10) 0.047(7) 0.056(7) 0.004(5) -0.034(7) 0.021(6)
C5 0.025(7) 0.018(6) 0.025(7) 0.001(5) -0.001(6) 0.005(5)
C6 0.015(6) 0.020(6) 0.023(7) -0.005(6) -0.008(5) 0.013(6)
C7 0.022(7) 0.028(7) 0.034(7) 0.000(6) 0.002(7) 0.021(6)
C8 0.033(10) 0.043(10) 0.054(12) -0.017(9) -0.018(9) 0.030(8)
C9 0.022(8) 0.040(9) 0.051(10) -0.008(9) 0.014(7) -0.003(7)
C10 0.017(7) 0.025(7) 0.030(8) 0.000(6) 0.004(6) 0.002(6)
C11 0.011(6) 0.023(6) 0.024(7) -0.005(6) -0.009(5) 0.000(5)
C12 0.026(8) 0.019(6) 0.016(6) -0.001(5) -0.003(6) 0.011(6)
C13 0.014(6) 0.014(6) 0.029(7) -0.002(5) -0.008(6) 0.003(5)
C14 0.010(6) 0.033(8) 0.020(7) 0.000(6) 0.002(5) 0.008(6)
C15 0.015(7) 0.035(8) 0.025(7) -0.005(6) 0.003(6) 0.007(6)
C16 0.021(7) 0.051(10) 0.020(7) -0.010(7) 0.000(6) 0.005(7)
C17 0.029(9) 0.057(11) 0.019(7) -0.005(7) 0.002(6) 0.019(8)
C18 0.019(7) 0.037(9) 0.030(8) 0.002(6) -0.001(6) -0.001(6)
C19 0.016(7) 0.031(8) 0.027(7) 0.002(6) -0.001(6) 0.002(6)
C20 0.034(9) 0.024(8) 0.037(9) 0.006(7) 0.004(7) 0.000(7)
C21 0.028(8) 0.021(7) 0.023(7) 0.001(6) 0.007(6) -0.003(6)
C22 0.009(5) 0.018(6) 0.016(6) 0.001(5) 0.005(5) 0.008(5)
C23 0.014(7) 0.017(6) 0.018(6) -0.002(5) -0.005(5) 0.007(5)
C24 0.017(7) 0.017(6) 0.028(7) -0.002(5) 0.001(6) -0.001(5)
C25 0.036(9) 0.022(7) 0.025(7) 0.004(6) -0.006(6) 0.004(6)
C26 0.022(7) 0.018(7) 0.028(7) 0.005(6) -0.002(6) 0.000(6)
C27 0.028(8) 0.018(7) 0.027(8) -0.003(6) -0.004(6) 0.002(6)
C28 0.015(6) 0.018(6) 0.021(7) 0.002(5) 0.000(5) 0.007(5)
C29 0.032(9) 0.035(9) 0.028(8) 0.007(6) -0.003(7) 0.003(7)
C30 0.018(7) 0.017(6) 0.022(7) -0.002(5) 0.001(6) 0.001(5)
C31 0.037(9) 0.013(6) 0.035(9) -0.003(6) -0.001(7) -0.002(6)
C32 0.030(7) 0.013(5) 0.032(7) -0.002(5) 0.006(7) -0.009(6)
C33 0.025(8) 0.026(7) 0.032(8) -0.009(7) 0.000(6) 0.001(6)
C34 0.019(7) 0.026(7) 0.029(8) -0.013(6) -0.005(6) 0.002(6)
C35 0.016(7) 0.019(6) 0.028(7) -0.008(5) 0.001(6) 0.004(5)
C36 0.038(10) 0.035(9) 0.043(10) -0.004(7) -0.008(8) -0.011(7)
C37 0.011(6) 0.021(7) 0.027(7) -0.007(5) 0.002(6) 0.000(5)
C38 0.024(7) 0.016(6) 0.019(6) -0.001(5) 0.000(6) -0.006(5)
C39 0.019(7) 0.022(7) 0.031(7) 0.001(6) 0.002(6) 0.000(6)
C40 0.023(8) 0.031(8) 0.031(8) -0.005(7) 0.007(6) -0.011(7)
C41 0.026(8) 0.040(9) 0.014(6) -0.008(6) -0.009(6) -0.012(7)
C42 0.028(8) 0.018(7) 0.033(8) -0.006(6) 0.009(7) -0.006(6)
C43 0.038(9) 0.031(8) 0.027(8) -0.010(6) -0.001(7) -0.023(7)
C44 0.026(7) 0.018(6) 0.011(6) 0.004(5) -0.006(5) 0.005(5)
C45 0.012(7) 0.038(8) 0.024(7) 0.002(6) 0.004(6) 0.006(6)
C46 0.036(9) 0.036(9) 0.029(8) 0.003(7) -0.002(7) 0.016(7)
C47 0.032(9) 0.038(8) 0.026(7) -0.002(6) -0.017(7) 0.022(7)
C48 0.011(7) 0.039(9) 0.044(10) -0.006(7) -0.015(7) 0.010(6)
C49 0.015(7) 0.036(8) 0.034(8) -0.003(6) 0.000(7) 0.006(6)
C50 0.051(12) 0.053(12) 0.046(11) 0.001(9) -0.015(9) 0.035(10)
C51 0.010(6) 0.008(5) 0.012(5) -0.008(4) -0.003(5) 0.003(4)
C52 0.016(6) 0.009(5) 0.030(7) 0.005(5) 0.000(5) -0.006(5)
C53 0.019(6) 0.005(5) 0.031(7) -0.001(5) 0.004(6) 0.001(4)
C54 0.045(9) 0.025(6) 0.019(7) 0.013(6) 0.025(7) 0.025(6)
C99 0.088(18) 0.075(16) 0.046(11) -0.020(11) 0.008(13) -0.029(16)
C100 0.048(11) 0.041(10) 0.038(10) -0.013(8) 0.002(9) 0.003(9)
C101 0.037(10) 0.045(11) 0.047(11) 0.003(9) 0.003(9) 0.011(9)
C102 0.032(10) 0.074(14) 0.052(12) -0.027(11) -0.014(9) 0.016(10)
C103 0.053(13) 0.044(11) 0.047(11) -0.018(9) -0.002(10) -0.001(9)
C104 0.047(12) 0.053(12) 0.043(11) -0.021(9) -0.010(9) 0.010(9)
C105 0.044(10) 0.055(11) 0.042(10) -0.018(8) -0.011(10) 0.008(10)
C106 0.042(11) 0.042(11) 0.057(13) 0.020(9) -0.003(10) 0.001(9)
C107 0.051(11) 0.028(9) 0.056(12) 0.023(8) -0.008(9) -0.010(8)
C108 0.036(9) 0.039(9) 0.040(9) 0.015(8) -0.008(8) -0.012(9)
C109 0.045(11) 0.036(9) 0.064(13) 0.004(9) -0.010(10) 0.004(9)
C110 0.075(16) 0.027(8) 0.048(11) 0.006(7) 0.008(11) 0.005(10)
C111 0.065(14) 0.024(8) 0.063(13) 0.016(9) -0.017(11) -0.012(9)
C112 0.041(10) 0.033(9) 0.061(12) 0.020(9) -0.018(9) -0.021(8)

loop_
_atom_type_symbol
_atom_type_description
_atom_type_scat_dispersion_real
_atom_type_scat_dispersion_imag
_atom_type_scat_source
B B 0.0013 0.0007 'International Tables Vol C Tables 4.2.6.8 and 6.1.1.4'
Ir Ir -1.4442 7.9887 'International Tables Vol C Tables 4.2.6.8 and 6.1.1.4'
O O 0.0106 0.0060 'International Tables Vol C Tables 4.2.6.8 and 6.1.1.4'
P P 0.1023 0.0942 'International Tables Vol C Tables 4.2.6.8 and 6.1.1.4'
F F 0.0171 0.0103 'International Tables Vol C Tables 4.2.6.8 and 6.1.1.4'
C C 0.0033 0.0016 'International Tables Vol C Tables 4.2.6.8 and 6.1.1.4'
H H 0.0000 0.0000 'International Tables Vol C Tables 4.2.6.8 and 6.1.1.4'

loop_
_geom_angle_atom_site_label_1
_geom_angle_atom_site_label_2
_geom_angle_atom_site_label_3
_geom_angle
_geom_angle_site_symmetry_1
_geom_angle_site_symmetry_3
_geom_angle_publ_flag
O1 Ir1 O3 80.9(4) . . ?
O1 Ir1 P1 176.3(3) . . ?
O3 Ir1 P1 95.6(3) . . ?
O1 Ir1 P2 87.2(3) . . ?
O3 Ir1 P2 101.5(3) . . ?
P1 Ir1 P2 92.34(13) . . ?
O1 Ir1 Ir2 77.6(3) . . ?
O3 Ir1 Ir2 80.7(3) . . ?
P1 Ir1 Ir2 103.14(9) . . ?
P2 Ir1 Ir2 164.13(9) . . ?
O4 Ir2 O2 82.1(4) . . ?
O4 Ir2 P3 174.9(3) . . ?
O2 Ir2 P3 93.7(3) . . ?
O4 Ir2 P4 86.0(3) . . ?
O2 Ir2 P4 101.0(3) . . ?
P3 Ir2 P4 92.05(13) . . ?
O4 Ir2 Ir1 77.6(3) . . ?
O2 Ir2 Ir1 79.3(3) . . ?
P3 Ir2 Ir1 104.48(9) . . ?
P4 Ir2 Ir1 163.44(9) . . ?
C23 P1 C30 102.9(6) . . ?
C23 P1 C3 102.8(6) . . ?
C30 P1 C3 105.4(6) . . ?
C23 P1 Ir1 118.8(4) . . ?
C30 P1 Ir1 112.0(5) . . ?
C3 P1 Ir1 113.6(4) . . ?
C44 P2 C22 106.6(6) . . ?
C44 P2 C37 104.3(7) . . ?
C22 P2 C37 105.4(6) . . ?
C44 P2 Ir1 121.8(5) . . ?
C22 P2 Ir1 108.3(4) . . ?
C37 P2 Ir1 109.3(5) . . ?
C71 P3 C78 103.0(7) . . ?
C71 P3 C51 102.0(6) . . ?
C78 P3 C51 105.0(6) . . ?
C71 P3 Ir2 119.0(5) . . ?
C78 P3 Ir2 112.8(5) . . ?
C51 P3 Ir2 113.4(4) . . ?
C85 P4 C92 102.0(7) . . ?
C85 P4 C70 106.4(7) . . ?
C92 P4 C70 105.4(6) . . ?
C85 P4 Ir2 121.4(6) . . ?
C92 P4 Ir2 111.6(5) . . ?
C70 P4 Ir2 108.7(4) . . ?
C1 O1 Ir1 130.4(9) . . ?
O1 C1 O2 128.0(13) . . ?
O1 C1 H100 116.0 . . ?
O2 C1 H100 116.0 . . ?
C1 O2 Ir2 122.9(9) . . ?
C2 O3 Ir1 122.9(10) . . ?
O4 C2 O3 127.8(14) . . ?
O4 C2 H99 116.1 . . ?
O3 C2 H99 116.1 . . ?
C2 O4 Ir2 130.3(9) . . ?
C12 C3 C4 119.9(12) . . ?
C12 C3 P1 120.4(10) . . ?
C4 C3 P1 119.5(9) . . ?
C56 C55 C54 119.1(17) . . ?
C56 C55 H57 120.4 . . ?
C54 C55 H57 120.4 . . ?
C55 C56 C57 119.9(16) . . ?
C55 C56 H58 120.0 . . ?
C57 C56 H58 120.0 . . ?
C58 C57 C56 120.9(15) . . ?
C58 C57 H59 119.5 . . ?
C56 C57 H59 119.5 . . ?
C57 C58 C59 123.0(18) . . ?
C57 C58 H60 118.5 . . ?
C59 C58 H60 118.5 . . ?
C58 C59 C54 115.8(14) . . ?
C58 C59 C60 126.6(15) . . ?
C54 C59 C60 117.5(13) . . ?
C51 C60 C59 121.1(12) . . ?
C51 C60 C61 124.5(12) . . ?
C59 C60 C61 114.3(12) . . ?
C70 C61 C62 120.4(13) . . ?
C70 C61 C60 122.1(12) . . ?
C62 C61 C60 117.5(12) . . ?
C67 C62 C63 118.0(13) . . ?
C67 C62 C61 118.5(13) . . ?
C63 C62 C61 123.5(13) . . ?
C64 C63 C62 120.8(13) . . ?
C64 C63 H61 119.6 . . ?
C62 C63 H61 119.6 . . ?
C63 C64 C65 121.3(13) . . ?
C63 C64 H62 119.4 . . ?
C65 C64 H62 119.4 . . ?
C66 C65 C64 118.7(15) . . ?
C66 C65 H63 120.6 . . ?
C64 C65 H63 120.6 . . ?
C65 C66 C67 121.3(15) . . ?
C65 C66 H64 119.4 . . ?
C67 C66 H64 119.4 . . ?
C62 C67 C66 119.6(14) . . ?
C62 C67 C68 118.8(13) . . ?
C66 C67 C68 121.6(14) . . ?
C69 C68 C67 121.9(14) . . ?
C69 C68 H65 119.0 . . ?
C67 C68 H65 119.0 . . ?
C68 C69 C70 118.4(13) . . ?
C68 C69 H66 120.8 . . ?
C70 C69 H66 120.8 . . ?
C61 C70 C69 121.9(12) . . ?
C61 C70 P4 120.5(11) . . ?
C69 C70 P4 116.9(10) . . ?
C72 C71 C76 119.6(13) . . ?
C72 C71 P3 120.2(10) . . ?
C76 C71 P3 120.2(11) . . ?
C73 C72 C71 120.7(14) . . ?
C73 C72 H25 119.7 . . ?
C71 C72 H25 119.7 . . ?
C72 C73 C74 122.2(15) . . ?
C72 C73 H26 118.9 . . ?
C74 C73 H26 118.9 . . ?
C75 C74 C73 117.0(15) . . ?
C75 C74 C77 120.9(16) . . ?
C73 C74 C77 122.1(17) . . ?
C76 C75 C74 121.7(16) . . ?
C76 C75 H27 119.1 . . ?
C74 C75 H27 119.1 . . ?
C75 C76 C71 118.7(15) . . ?
C75 C76 H28 120.6 . . ?
C71 C76 H28 120.6 . . ?
C74 C77 H1 109.5 . . ?
C74 C77 H2 109.5 . . ?
H1 C77 H2 109.5 . . ?
C74 C77 H3 109.5 . . ?
H1 C77 H3 109.5 . . ?
H2 C77 H3 109.5 . . ?
C83 C78 C79 117.2(13) . . ?
C83 C78 P3 122.2(11) . . ?
C79 C78 P3 120.5(11) . . ?
C78 C79 C80 121.4(14) . . ?
C78 C79 H29 119.3 . . ?
C80 C79 H29 119.3 . . ?
C81 C80 C79 120.7(14) . . ?
C81 C80 H30 119.7 . . ?
C79 C80 H30 119.7 . . ?
C80 C81 C82 117.7(15) . . ?
C80 C81 C84 122.4(16) . . ?
C82 C81 C84 119.6(15) . . ?
C81 C82 C83 119.9(15) . . ?
C81 C82 H31 120.0 . . ?
C83 C82 H31 120.0 . . ?
C78 C83 C82 123.0(14) . . ?
C78 C83 H32 118.5 . . ?
C82 C83 H32 118.5 . . ?
C81 C84 H4 109.5 . . ?
C81 C84 H5 109.5 . . ?
H4 C84 H5 109.5 . . ?
C81 C84 H6 109.5 . . ?
H4 C84 H6 109.5 . . ?
H5 C84 H6 109.5 . . ?
C90 C85 C86 117.2(15) . . ?
C90 C85 P4 120.5(13) . . ?
C86 C85 P4 122.2(12) . . ?
C87 C86 C85 121.5(16) . . ?
C87 C86 H33 119.3 . . ?
C85 C86 H33 119.3 . . ?
C86 C87 C88 122.0(17) . . ?
C86 C87 H34 119.0 . . ?
C88 C87 H34 119.0 . . ?
C89 C88 C87 116.6(16) . . ?
C89 C88 C91 121.1(17) . . ?
C87 C88 C91 122.3(17) . . ?
C88 C89 C90 122.8(17) . . ?
C88 C89 H35 118.6 . . ?
C90 C89 H35 118.6 . . ?
C85 C90 C89 119.7(16) . . ?
C85 C90 H36 120.2 . . ?
C89 C90 H36 120.2 . . ?
C88 C91 H7 109.5 . . ?
C88 C91 H8 109.5 . . ?
H7 C91 H8 109.5 . . ?
C88 C91 H9 109.5 . . ?
H7 C91 H9 109.5 . . ?
H8 C91 H9 109.5 . . ?
C97 C92 C93 118.0(14) . . ?
C97 C92 P4 119.8(12) . . ?
C93 C92 P4 121.9(12) . . ?
C92 C93 C94 120.8(15) . . ?
C92 C93 H37 119.6 . . ?
C94 C93 H37 119.6 . . ?
C95 C94 C93 120.0(15) . . ?
C95 C94 H38 120.0 . . ?
C93 C94 H38 120.0 . . ?
C96 C95 C94 119.7(14) . . ?
C96 C95 C98 121.1(16) . . ?
C94 C95 C98 119.1(16) . . ?
C95 C96 C97 121.0(15) . . ?
C95 C96 H39 119.5 . . ?
C97 C96 H39 119.5 . . ?
C92 C97 C96 120.4(15) . . ?
C92 C97 H40 119.8 . . ?
C96 C97 H40 119.8 . . ?
C95 C98 H10 109.5 . . ?
C95 C98 H11 109.5 . . ?
H10 C98 H11 109.5 . . ?
C95 C98 H12 109.5 . . ?
H10 C98 H12 109.5 . . ?
H11 C98 H12 109.5 . . ?
F3 B1 F2 113.7(16) . . ?
F3 B1 F1 107.9(15) . . ?
F2 B1 F1 110.8(16) . . ?
F3 B1 F4 109.0(15) . . ?
F2 B1 F4 108.9(15) . . ?
F1 B1 F4 106.2(15) . . ?
C5 C4 C3 120.0(12) . . ?
C5 C4 H67 120.0 . . ?
C3 C4 H67 120.0 . . ?
C4 C5 C6 122.3(13) . . ?
C4 C5 H68 118.8 . . ?
C6 C5 H68 118.8 . . ?
C5 C6 C7 124.0(14) . . ?
C5 C6 C11 120.1(12) . . ?
C7 C6 C11 115.9(13) . . ?
C8 C7 C6 122.2(15) . . ?
C8 C7 H69 118.9 . . ?
C6 C7 H69 118.9 . . ?
C7 C8 C9 121.4(15) . . ?
C7 C8 H70 119.3 . . ?
C9 C8 H70 119.3 . . ?
C10 C9 C8 119.4(15) . . ?
C10 C9 H71 120.3 . . ?
C8 C9 H71 120.3 . . ?
C9 C10 C11 120.5(15) . . ?
C9 C10 H72 119.8 . . ?
C11 C10 H72 119.8 . . ?
C10 C11 C12 122.3(14) . . ?
C10 C11 C6 120.6(13) . . ?
C12 C11 C6 117.0(12) . . ?
C3 C12 C11 120.6(13) . . ?
C3 C12 C13 121.7(12) . . ?
C11 C12 C13 117.7(13) . . ?
C22 C13 C14 118.9(13) . . ?
C22 C13 C12 123.2(13) . . ?
C14 C13 C12 118.0(12) . . ?
C15 C14 C19 117.4(14) . . ?
C15 C14 C13 123.2(14) . . ?
C19 C14 C13 119.3(13) . . ?
C16 C15 C14 123.0(16) . . ?
C16 C15 H73 118.5 . . ?
C14 C15 H73 118.5 . . ?
C15 C16 C17 119.3(15) . . ?
C15 C16 H74 120.4 . . ?
C17 C16 H74 120.4 . . ?
C18 C17 C16 119.4(15) . . ?
C18 C17 H75 120.3 . . ?
C16 C17 H75 120.3 . . ?
C17 C18 C19 121.7(15) . . ?
C17 C18 H76 119.1 . . ?
C19 C18 H76 119.1 . . ?
C18 C19 C20 122.9(14) . . ?
C18 C19 C14 119.1(14) . . ?
C20 C19 C14 118.0(14) . . ?
C21 C20 C19 122.7(15) . . ?
C21 C20 H77 118.6 . . ?
C19 C20 H77 118.6 . . ?
C20 C21 C22 121.0(14) . . ?
C20 C21 H78 119.5 . . ?
C22 C21 H78 119.5 . . ?
C13 C22 C21 119.7(12) . . ?
C13 C22 P2 118.9(11) . . ?
C21 C22 P2 121.1(10) . . ?
C24 C23 C28 118.6(13) . . ?
C24 C23 P1 121.4(10) . . ?
C28 C23 P1 119.9(10) . . ?
C23 C24 C25 120.1(13) . . ?
C23 C24 H41 120.0 . . ?
C25 C24 H41 120.0 . . ?
C26 C25 C24 121.2(14) . . ?
C26 C25 H42 119.4 . . ?
C24 C25 H42 119.4 . . ?
C25 C26 C27 117.8(14) . . ?
C25 C26 C29 121.0(13) . . ?
C27 C26 C29 121.2(14) . . ?
C28 C27 C26 120.6(14) . . ?
C28 C27 H43 119.7 . . ?
C26 C27 H43 119.7 . . ?
C27 C28 C23 121.6(13) . . ?
C27 C28 H44 119.2 . . ?
C23 C28 H44 119.2 . . ?
C26 C29 H13 109.5 . . ?
C26 C29 H14 109.5 . . ?
H13 C29 H14 109.5 . . ?
C26 C29 H15 109.5 . . ?
H13 C29 H15 109.5 . . ?
H14 C29 H15 109.5 . . ?
C31 C30 C35 119.1(14) . . ?
C31 C30 P1 119.5(12) . . ?
C35 C30 P1 121.4(11) . . ?
C30 C31 C32 120.1(15) . . ?
C30 C31 H45 119.9 . . ?
C32 C31 H45 119.9 . . ?
C31 C32 C33 120.4(14) . . ?
C31 C32 H46 119.8 . . ?
C33 C32 H46 119.8 . . ?
C34 C33 C32 118.6(14) . . ?
C34 C33 C36 121.0(14) . . ?
C32 C33 C36 120.4(15) . . ?
C35 C34 C33 120.6(14) . . ?
C35 C34 H47 119.7 . . ?
C33 C34 H47 119.7 . . ?
C34 C35 C30 121.1(14) . . ?
C34 C35 H48 119.5 . . ?
C30 C35 H48 119.5 . . ?
C33 C36 H16 109.5 . . ?
C33 C36 H17 109.5 . . ?
H16 C36 H17 109.5 . . ?
C33 C36 H18 109.5 . . ?
H16 C36 H18 109.5 . . ?
H17 C36 H18 109.5 . . ?
C42 C37 C38 119.5(13) . . ?
C42 C37 P2 120.6(11) . . ?
C38 C37 P2 119.3(11) . . ?
C37 C38 C39 118.5(13) . . ?
C37 C38 H49 120.8 . . ?
C39 C38 H49 120.8 . . ?
C40 C39 C38 121.1(14) . . ?
C40 C39 H50 119.5 . . ?
C38 C39 H50 119.5 . . ?
C41 C40 C39 118.9(14) . . ?
C41 C40 C43 121.5(14) . . ?
C39 C40 C43 119.6(16) . . ?
C40 C41 C42 121.2(14) . . ?
C40 C41 H51 119.4 . . ?
C42 C41 H51 119.4 . . ?
C37 C42 C41 120.6(15) . . ?
C37 C42 H52 119.7 . . ?
C41 C42 H52 119.7 . . ?
C40 C43 H19 109.5 . . ?
C40 C43 H20 109.5 . . ?
H19 C43 H20 109.5 . . ?
C40 C43 H21 109.5 . . ?
H19 C43 H21 109.5 . . ?
H20 C43 H21 109.5 . . ?
C45 C44 C49 120.9(13) . . ?
C45 C44 P2 119.8(11) . . ?
C49 C44 P2 119.4(11) . . ?
C44 C45 C46 119.2(15) . . ?
C44 C45 H53 120.4 . . ?
C46 C45 H53 120.4 . . ?
C47 C46 C45 121.3(17) . . ?
C47 C46 H54 119.3 . . ?
C45 C46 H54 119.3 . . ?
C46 C47 C48 119.7(14) . . ?
C46 C47 C50 119.9(18) . . ?
C48 C47 C50 120.3(16) . . ?
C49 C48 C47 119.5(14) . . ?
C49 C48 H55 120.2 . . ?
C47 C48 H55 120.2 . . ?
C48 C49 C44 119.3(15) . . ?
C48 C49 H56 120.3 . . ?
C44 C49 H56 120.3 . . ?
C47 C50 H22 109.5 . . ?
C47 C50 H23 109.5 . . ?
H22 C50 H23 109.5 . . ?
C47 C50 H24 109.5 . . ?
H22 C50 H24 109.5 . . ?
H23 C50 H24 109.5 . . ?
C60 C51 C52 120.9(11) . . ?
C60 C51 P3 119.7(9) . . ?
C52 C51 P3 119.1(9) . . ?
C53 C52 C51 120.6(12) . . ?
C53 C52 H79 119.7 . . ?
C51 C52 H79 119.7 . . ?
C52 C53 C54 119.8(12) . . ?
C52 C53 H80 120.1 . . ?
C54 C53 H80 120.1 . . ?
C59 C54 C53 119.9(12) . . ?
C59 C54 C55 121.1(15) . . ?
C53 C54 C55 119.0(15) . . ?
C100 C99 H83 109.5 . . ?
C100 C99 H84 109.5 . . ?
H83 C99 H84 109.5 . . ?
C100 C99 H85 109.5 . . ?
H83 C99 H85 109.5 . . ?
H84 C99 H85 109.5 . . ?
C101 C100 C105 119(2) . . ?
C101 C100 C99 126(2) . . ?
C105 C100 C99 115(2) . . ?
C102 C101 C100 122.8(19) . . ?
C102 C101 H86 118.6 . . ?
C100 C101 H86 118.6 . . ?
C101 C102 C103 120.1(19) . . ?
C101 C102 H87 119.9 . . ?
C103 C102 H87 119.9 . . ?
C102 C103 C104 117(2) . . ?
C102 C103 H88 121.4 . . ?
C104 C103 H88 121.4 . . ?
C105 C104 C103 122(2) . . ?
C105 C104 H89 119.2 . . ?
C103 C104 H89 119.2 . . ?
C104 C105 C100 119(2) . . ?
C104 C105 H90 120.3 . . ?
C100 C105 H90 120.3 . . ?
C107 C106 H91 109.5 . . ?
C107 C106 H92 109.5 . . ?
H91 C106 H92 109.5 . . ?
C107 C106 H93 109.5 . . ?
H91 C106 H93 109.5 . . ?
H92 C106 H93 109.5 . . ?
C112 C107 C108 116(2) . . ?
C112 C107 C106 122(2) . . ?
C108 C107 C106 121.9(19) . . ?
C109 C108 C107 123.2(18) . . ?
C109 C108 H94 118.4 . . ?
C107 C108 H94 118.4 . . ?
C110 C109 C108 120(2) . . ?
C110 C109 H95 120.2 . . ?
C108 C109 H95 120.2 . . ?
C109 C110 C111 120(2) . . ?
C109 C110 H96 120.0 . . ?
C111 C110 H96 120.0 . . ?
C112 C111 C110 120(2) . . ?
C112 C111 H97 120.1 . . ?
C110 C111 H97 120.1 . . ?
C111 C112 C107 121(2) . . ?
C111 C112 H98 119.3 . . ?
C107 C112 H98 119.3 . . ?

loop_
_geom_bond_atom_site_label_1
_geom_bond_atom_site_label_2
_geom_bond_distance
_geom_bond_site_symmetry_2
_geom_bond_publ_flag
Ir1 O1 2.105(9) . ?
Ir1 O3 2.180(12) . ?
Ir1 P1 2.248(3) . ?
Ir1 P2 2.298(3) . ?
Ir1 Ir2 3.0738(7) . ?
Ir2 O4 2.121(9) . ?
Ir2 O2 2.190(10) . ?
Ir2 P3 2.275(4) . ?
Ir2 P4 2.294(4) . ?
P1 C23 1.819(14) . ?
P1 C30 1.843(15) . ?
P1 C3 1.856(13) . ?
P2 C44 1.825(13) . ?
P2 C22 1.838(13) . ?
P2 C37 1.854(14) . ?
P3 C71 1.825(14) . ?
P3 C78 1.850(14) . ?
P3 C51 1.884(12) . ?
P4 C85 1.789(16) . ?
P4 C92 1.837(16) . ?
P4 C70 1.893(13) . ?
O1 C1 1.238(16) . ?
C1 O2 1.245(17) . ?
C1 H100 0.9500 . ?
O3 C2 1.270(19) . ?
C2 O4 1.265(18) . ?
C2 H99 0.9500 . ?
C3 C12 1.38(2) . ?
C3 C4 1.439(18) . ?
C55 C56 1.34(3) . ?
C55 C54 1.453(19) . ?
C55 H57 0.9500 . ?
C56 C57 1.40(3) . ?
C56 H58 0.9500 . ?
C57 C58 1.36(2) . ?
C57 H59 0.9500 . ?
C58 C59 1.39(2) . ?
C58 H60 0.9500 . ?
C59 C54 1.41(2) . ?
C59 C60 1.458(19) . ?
C60 C51 1.320(19) . ?
C60 C61 1.513(17) . ?
C61 C70 1.318(18) . ?
C61 C62 1.44(2) . ?
C62 C67 1.41(2) . ?
C62 C63 1.433(19) . ?
C63 C64 1.36(2) . ?
C63 H61 0.9500 . ?
C64 C65 1.40(2) . ?
C64 H62 0.9500 . ?
C65 C66 1.39(2) . ?
C65 H63 0.9500 . ?
C66 C67 1.41(2) . ?
C66 H64 0.9500 . ?
C67 C68 1.41(2) . ?
C68 C69 1.35(2) . ?
C68 H65 0.9500 . ?
C69 C70 1.43(2) . ?
C69 H66 0.9500 . ?
C71 C72 1.403(19) . ?
C71 C76 1.407(19) . ?
C72 C73 1.34(2) . ?
C72 H25 0.9500 . ?
C73 C74 1.42(2) . ?
C73 H26 0.9500 . ?
C74 C75 1.40(3) . ?
C74 C77 1.49(2) . ?
C75 C76 1.40(2) . ?
C75 H27 0.9500 . ?
C76 H28 0.9500 . ?
C77 H1 0.9800 . ?
C77 H2 0.9800 . ?
C77 H3 0.9800 . ?
C78 C83 1.34(2) . ?
C78 C79 1.39(2) . ?
C79 C80 1.40(2) . ?
C79 H29 0.9500 . ?
C80 C81 1.38(2) . ?
C80 H30 0.9500 . ?
C81 C82 1.39(2) . ?
C81 C84 1.49(2) . ?
C82 C83 1.40(2) . ?
C82 H31 0.9500 . ?
C83 H32 0.9500 . ?
C84 H4 0.9800 . ?
C84 H5 0.9800 . ?
C84 H6 0.9800 . ?
C85 C90 1.39(2) . ?
C85 C86 1.41(2) . ?
C86 C87 1.35(3) . ?
C86 H33 0.9500 . ?
C87 C88 1.38(3) . ?
C87 H34 0.9500 . ?
C88 C89 1.38(2) . ?
C88 C91 1.49(2) . ?
C89 C90 1.38(2) . ?
C89 H35 0.9500 . ?
C90 H36 0.9500 . ?
C91 H7 0.9800 . ?
C91 H8 0.9800 . ?
C91 H9 0.9800 . ?
C92 C97 1.39(2) . ?
C92 C93 1.39(2) . ?
C93 C94 1.41(2) . ?
C93 H37 0.9500 . ?
C94 C95 1.39(2) . ?
C94 H38 0.9500 . ?
C95 C96 1.35(3) . ?
C95 C98 1.51(2) . ?
C96 C97 1.42(2) . ?
C96 H39 0.9500 . ?
C97 H40 0.9500 . ?
C98 H10 0.9800 . ?
C98 H11 0.9800 . ?
C98 H12 0.9800 . ?
B1 F3 1.37(2) . ?
B1 F2 1.37(2) . ?
B1 F1 1.40(2) . ?
B1 F4 1.42(2) . ?
C4 C5 1.37(2) . ?
C4 H67 0.9500 . ?
C5 C6 1.37(2) . ?
C5 H68 0.9500 . ?
C6 C7 1.454(18) . ?
C6 C11 1.46(2) . ?
C7 C8 1.31(3) . ?
C7 H69 0.9500 . ?
C8 C9 1.44(3) . ?
C8 H70 0.9500 . ?
C9 C10 1.38(2) . ?
C9 H71 0.9500 . ?
C10 C11 1.39(2) . ?
C10 H72 0.9500 . ?
C11 C12 1.453(19) . ?
C12 C13 1.48(2) . ?
C13 C22 1.398(18) . ?
C13 C14 1.46(2) . ?
C14 C15 1.40(2) . ?
C14 C19 1.43(2) . ?
C15 C16 1.37(2) . ?
C15 H73 0.9500 . ?
C16 C17 1.43(3) . ?
C16 H74 0.9500 . ?
C17 C18 1.36(2) . ?
C17 H75 0.9500 . ?
C18 C19 1.42(2) . ?
C18 H76 0.9500 . ?
C19 C20 1.42(2) . ?
C20 C21 1.32(2) . ?
C20 H77 0.9500 . ?
C21 C22 1.432(19) . ?
C21 H78 0.9500 . ?
C23 C24 1.384(18) . ?
C23 C28 1.390(18) . ?
C24 C25 1.41(2) . ?
C24 H41 0.9500 . ?
C25 C26 1.39(2) . ?
C25 H42 0.9500 . ?
C26 C27 1.40(2) . ?
C26 C29 1.49(2) . ?
C27 C28 1.38(2) . ?
C27 H43 0.9500 . ?
C28 H44 0.9500 . ?
C29 H13 0.9800 . ?
C29 H14 0.9800 . ?
C29 H15 0.9800 . ?
C30 C31 1.39(2) . ?
C30 C35 1.39(2) . ?
C31 C32 1.40(2) . ?
C31 H45 0.9500 . ?
C32 C33 1.41(2) . ?
C32 H46 0.9500 . ?
C33 C34 1.39(2) . ?
C33 C36 1.52(2) . ?
C34 C35 1.38(2) . ?
C34 H47 0.9500 . ?
C35 H48 0.9500 . ?
C36 H16 0.9800 . ?
C36 H17 0.9800 . ?
C36 H18 0.9800 . ?
C37 C42 1.37(2) . ?
C37 C38 1.41(2) . ?
C38 C39 1.43(2) . ?
C38 H49 0.9500 . ?
C39 C40 1.38(2) . ?
C39 H50 0.9500 . ?
C40 C41 1.37(2) . ?
C40 C43 1.52(2) . ?
C41 C42 1.41(2) . ?
C41 H51 0.9500 . ?
C42 H52 0.9500 . ?
C43 H19 0.9800 . ?
C43 H20 0.9800 . ?
C43 H21 0.9800 . ?
C44 C45 1.38(2) . ?
C44 C49 1.41(2) . ?
C45 C46 1.40(2) . ?
C45 H53 0.9500 . ?
C46 C47 1.36(3) . ?
C46 H54 0.9500 . ?
C47 C48 1.43(3) . ?
C47 C50 1.50(2) . ?
C48 C49 1.38(2) . ?
C48 H55 0.9500 . ?
C49 H56 0.9500 . ?
C50 H22 0.9800 . ?
C50 H23 0.9800 . ?
C50 H24 0.9800 . ?
C51 C52 1.423(16) . ?
C52 C53 1.362(18) . ?
C52 H79 0.9500 . ?
C53 C54 1.43(2) . ?
C53 H80 0.9500 . ?
C99 C100 1.51(3) . ?
C99 H83 0.9800 . ?
C99 H84 0.9800 . ?
C99 H85 0.9800 . ?
C100 C101 1.38(3) . ?
C100 C105 1.42(3) . ?
C101 C102 1.35(3) . ?
C101 H86 0.9500 . ?
C102 C103 1.42(3) . ?
C102 H87 0.9500 . ?
C103 C104 1.42(3) . ?
C103 H88 0.9500 . ?
C104 C105 1.37(3) . ?
C104 H89 0.9500 . ?
C105 H90 0.9500 . ?
C106 C107 1.47(3) . ?
C106 H91 0.9800 . ?
C106 H92 0.9800 . ?
C106 H93 0.9800 . ?
C107 C112 1.39(3) . ?
C107 C108 1.40(3) . ?
C108 C109 1.37(3) . ?
C108 H94 0.9500 . ?
C109 C110 1.35(3) . ?
C109 H95 0.9500 . ?
C110 C111 1.39(3) . ?
C110 H96 0.9500 . ?
C111 C112 1.38(3) . ?
C111 H97 0.9500 . ?
C112 H98 0.9500 . ?

loop_
_geom_hbond_atom_site_label_D
_geom_hbond_atom_site_label_H
_geom_hbond_atom_site_label_A
_geom_hbond_distance_DH
_geom_hbond_distance_HA
_geom_hbond_distance_DA
_geom_hbond_angle_DHA
_geom_hbond_site_symmetry_A
_geom_hbond_publ_flag
C83 H32 O2 0.95 2.52 3.19(2) 127.8 . yes
C90 H36 O2 0.95 2.23 3.13(2) 156.5 . yes
C31 H45 O3 0.95 2.42 3.15(2) 133.1 . yes
C45 H53 O3 0.95 2.26 3.166(17) 158.4 . yes

loop_
_geom_torsion_atom_site_label_1
_geom_torsion_atom_site_label_2
_geom_torsion_atom_site_label_3
_geom_torsion_atom_site_label_4
_geom_torsion
_geom_torsion_site_symmetry_1
_geom_torsion_site_symmetry_2
_geom_torsion_site_symmetry_3
_geom_torsion_site_symmetry_4
_geom_torsion_publ_flag
Ir1 O1 C1 O2 7(2) . . . . ?
O1 C1 O2 Ir2 -17(2) . . . . ?
Ir1 O3 C2 O4 -8(2) . . . . ?
O3 C2 O4 Ir2 1(2) . . . . ?
C23 P1 C3 C12 -55.5(12) . . . . ?
C30 P1 C3 C12 -162.9(11) . . . . ?
Ir1 P1 C3 C12 74.2(12) . . . . ?
C23 P1 C3 C4 129.1(11) . . . . ?
C30 P1 C3 C4 21.7(12) . . . . ?
Ir1 P1 C3 C4 -101.2(10) . . . . ?
C54 C55 C56 C57 1(2) . . . . ?
C55 C56 C57 C58 -1(3) . . . . ?
C56 C57 C58 C59 -1(2) . . . . ?
C57 C58 C59 C54 3(2) . . . . ?
C57 C58 C59 C60 -178.2(14) . . . . ?
C58 C59 C60 C51 -176.4(14) . . . . ?
C54 C59 C60 C51 2.5(19) . . . . ?
C58 C59 C60 C61 7(2) . . . . ?
C54 C59 C60 C61 -174.2(12) . . . . ?
C51 C60 C61 C70 -73.4(19) . . . . ?
C59 C60 C61 C70 103.3(15) . . . . ?
C51 C60 C61 C62 108.0(16) . . . . ?
C59 C60 C61 C62 -75.4(16) . . . . ?
C70 C61 C62 C67 3(2) . . . . ?
C60 C61 C62 C67 -178.3(14) . . . . ?
C70 C61 C62 C63 -175.9(14) . . . . ?
C60 C61 C62 C63 3(2) . . . . ?
C67 C62 C63 C64 5(2) . . . . ?
C61 C62 C63 C64 -175.7(14) . . . . ?
C62 C63 C64 C65 -1(2) . . . . ?
C63 C64 C65 C66 -4(3) . . . . ?
C64 C65 C66 C67 3(3) . . . . ?
C63 C62 C67 C66 -6(2) . . . . ?
C61 C62 C67 C66 175.4(15) . . . . ?
C63 C62 C67 C68 176.8(15) . . . . ?
C61 C62 C67 C68 -2(2) . . . . ?
C65 C66 C67 C62 1(3) . . . . ?
C65 C66 C67 C68 178.8(17) . . . . ?
C62 C67 C68 C69 0(3) . . . . ?
C66 C67 C68 C69 -178.0(17) . . . . ?
C67 C68 C69 C70 2(3) . . . . ?
C62 C61 C70 C69 -1(2) . . . . ?
C60 C61 C70 C69 -179.8(14) . . . . ?
C62 C61 C70 P4 -171.4(11) . . . . ?
C60 C61 C70 P4 10.0(19) . . . . ?
C68 C69 C70 C61 -2(2) . . . . ?
C68 C69 C70 P4 169.0(13) . . . . ?
C85 P4 C70 C61 -55.8(13) . . . . ?
C92 P4 C70 C61 -163.6(12) . . . . ?
Ir2 P4 C70 C61 76.6(12) . . . . ?
C85 P4 C70 C69 133.5(12) . . . . ?
C92 P4 C70 C69 25.7(13) . . . . ?
Ir2 P4 C70 C69 -94.1(11) . . . . ?
C78 P3 C71 C72 61.5(13) . . . . ?
C51 P3 C71 C72 -47.2(13) . . . . ?
Ir2 P3 C71 C72 -172.8(10) . . . . ?
C78 P3 C71 C76 -119.6(13) . . . . ?
C51 P3 C71 C76 131.7(12) . . . . ?
Ir2 P3 C71 C76 6.1(15) . . . . ?
C76 C71 C72 C73 3(2) . . . . ?
P3 C71 C72 C73 -178.1(11) . . . . ?
C71 C72 C73 C74 -2(2) . . . . ?
C72 C73 C74 C75 2(2) . . . . ?
C72 C73 C74 C77 -177.6(16) . . . . ?
C73 C74 C75 C76 -4(3) . . . . ?
C77 C74 C75 C76 176.5(18) . . . . ?
C74 C75 C76 C71 4(3) . . . . ?
C72 C71 C76 C75 -4(2) . . . . ?
P3 C71 C76 C75 177.1(13) . . . . ?
C71 P3 C78 C83 -170.4(12) . . . . ?
C51 P3 C78 C83 -64.0(14) . . . . ?
Ir2 P3 C78 C83 60.0(14) . . . . ?
C71 P3 C78 C79 12.1(13) . . . . ?
C51 P3 C78 C79 118.5(12) . . . . ?
Ir2 P3 C78 C79 -117.5(11) . . . . ?
C83 C78 C79 C80 1(2) . . . . ?
P3 C78 C79 C80 178.2(11) . . . . ?
C78 C79 C80 C81 0(2) . . . . ?
C79 C80 C81 C82 -1(2) . . . . ?
C79 C80 C81 C84 -175.4(16) . . . . ?
C80 C81 C82 C83 1(2) . . . . ?
C84 C81 C82 C83 176.1(16) . . . . ?
C79 C78 C83 C82 0(2) . . . . ?
P3 C78 C83 C82 -177.6(12) . . . . ?
C81 C82 C83 C78 -1(2) . . . . ?
C92 P4 C85 C90 -106.1(14) . . . . ?
C70 P4 C85 C90 143.7(12) . . . . ?
Ir2 P4 C85 C90 18.8(15) . . . . ?
C92 P4 C85 C86 70.7(13) . . . . ?
C70 P4 C85 C86 -39.5(14) . . . . ?
Ir2 P4 C85 C86 -164.4(11) . . . . ?
C90 C85 C86 C87 -3(2) . . . . ?
P4 C85 C86 C87 -179.5(13) . . . . ?
C85 C86 C87 C88 0(3) . . . . ?
C86 C87 C88 C89 4(3) . . . . ?
C86 C87 C88 C91 -178.8(17) . . . . ?
C87 C88 C89 C90 -6(3) . . . . ?
C91 C88 C89 C90 176.6(17) . . . . ?
C86 C85 C90 C89 0(2) . . . . ?
P4 C85 C90 C89 177.5(13) . . . . ?
C88 C89 C90 C85 4(3) . . . . ?
C85 P4 C92 C97 174.1(13) . . . . ?
C70 P4 C92 C97 -75.0(14) . . . . ?
Ir2 P4 C92 C97 42.9(14) . . . . ?
C85 P4 C92 C93 0.9(15) . . . . ?
C70 P4 C92 C93 111.9(13) . . . . ?
Ir2 P4 C92 C93 -130.2(12) . . . . ?
C97 C92 C93 C94 2(2) . . . . ?
P4 C92 C93 C94 174.8(13) . . . . ?
C92 C93 C94 C95 -1(3) . . . . ?
C93 C94 C95 C96 1(3) . . . . ?
C93 C94 C95 C98 -175.4(16) . . . . ?
C94 C95 C96 C97 -2(3) . . . . ?
C98 C95 C96 C97 174.3(16) . . . . ?
C93 C92 C97 C96 -3(2) . . . . ?
P4 C92 C97 C96 -175.9(12) . . . . ?
C95 C96 C97 C92 3(2) . . . . ?
C12 C3 C4 C5 -2(2) . . . . ?
P1 C3 C4 C5 173.5(11) . . . . ?
C3 C4 C5 C6 1(2) . . . . ?
C4 C5 C6 C7 -178.5(14) . . . . ?
C4 C5 C6 C11 1(2) . . . . ?
C5 C6 C7 C8 -178.1(16) . . . . ?
C11 C6 C7 C8 2(2) . . . . ?
C6 C7 C8 C9 -5(3) . . . . ?
C7 C8 C9 C10 4(3) . . . . ?
C8 C9 C10 C11 -1(3) . . . . ?
C9 C10 C11 C12 -178.1(15) . . . . ?
C9 C10 C11 C6 -1(2) . . . . ?
C5 C6 C11 C10 -179.0(14) . . . . ?
C7 C6 C11 C10 0(2) . . . . ?
C5 C6 C11 C12 -2(2) . . . . ?
C7 C6 C11 C12 177.6(13) . . . . ?
C4 C3 C12 C11 1(2) . . . . ?
P1 C3 C12 C11 -174.4(10) . . . . ?
C4 C3 C12 C13 180.0(12) . . . . ?
P1 C3 C12 C13 4.6(19) . . . . ?
C10 C11 C12 C3 178.1(14) . . . . ?
C6 C11 C12 C3 1(2) . . . . ?
C10 C11 C12 C13 -1(2) . . . . ?
C6 C11 C12 C13 -178.2(12) . . . . ?
C3 C12 C13 C22 -72.0(19) . . . . ?
C11 C12 C13 C22 107.1(16) . . . . ?
C3 C12 C13 C14 108.1(16) . . . . ?
C11 C12 C13 C14 -72.8(17) . . . . ?
C22 C13 C14 C15 -178.4(13) . . . . ?
C12 C13 C14 C15 2(2) . . . . ?
C22 C13 C14 C19 4(2) . . . . ?
C12 C13 C14 C19 -176.6(13) . . . . ?
C19 C14 C15 C16 1(2) . . . . ?
C13 C14 C15 C16 -176.7(14) . . . . ?
C14 C15 C16 C17 2(2) . . . . ?
C15 C16 C17 C18 -2(2) . . . . ?
C16 C17 C18 C19 -1(2) . . . . ?
C17 C18 C19 C20 -177.9(16) . . . . ?
C17 C18 C19 C14 4(2) . . . . ?
C15 C14 C19 C18 -4(2) . . . . ?
C13 C14 C19 C18 173.8(13) . . . . ?
C15 C14 C19 C20 177.5(14) . . . . ?
C13 C14 C19 C20 -4(2) . . . . ?
C18 C19 C20 C21 -177.7(16) . . . . ?
C14 C19 C20 C21 0(2) . . . . ?
C19 C20 C21 C22 4(3) . . . . ?
C14 C13 C22 C21 1.1(19) . . . . ?
C12 C13 C22 C21 -178.8(14) . . . . ?
C14 C13 C22 P2 -173.2(10) . . . . ?
C12 C13 C22 P2 6.9(18) . . . . ?
C20 C21 C22 C13 -5(2) . . . . ?
C20 C21 C22 P2 169.0(13) . . . . ?
C44 P2 C22 C13 -53.4(12) . . . . ?
C37 P2 C22 C13 -163.9(10) . . . . ?
Ir1 P2 C22 C13 79.2(10) . . . . ?
C44 P2 C22 C21 132.4(12) . . . . ?
C37 P2 C22 C21 22.0(13) . . . . ?
Ir1 P2 C22 C21 -95.0(11) . . . . ?
C30 P1 C23 C24 -117.9(12) . . . . ?
C3 P1 C23 C24 132.8(11) . . . . ?
Ir1 P1 C23 C24 6.4(13) . . . . ?
C30 P1 C23 C28 59.9(12) . . . . ?
C3 P1 C23 C28 -49.5(12) . . . . ?
Ir1 P1 C23 C28 -175.9(9) . . . . ?
C28 C23 C24 C25 3(2) . . . . ?
P1 C23 C24 C25 -179.2(11) . . . . ?
C23 C24 C25 C26 -2(2) . . . . ?
C24 C25 C26 C27 0(2) . . . . ?
C24 C25 C26 C29 179.9(15) . . . . ?
C25 C26 C27 C28 2(2) . . . . ?
C29 C26 C27 C28 -178.3(14) . . . . ?
C26 C27 C28 C23 -1(2) . . . . ?
C24 C23 C28 C27 -1(2) . . . . ?
P1 C23 C28 C27 -179.2(11) . . . . ?
C23 P1 C30 C31 -173.1(12) . . . . ?
C3 P1 C30 C31 -65.7(13) . . . . ?
Ir1 P1 C30 C31 58.2(12) . . . . ?
C23 P1 C30 C35 10.4(13) . . . . ?
C3 P1 C30 C35 117.8(12) . . . . ?
Ir1 P1 C30 C35 -118.2(11) . . . . ?
C35 C30 C31 C32 -4(2) . . . . ?
P1 C30 C31 C32 179.2(11) . . . . ?
C30 C31 C32 C33 4(2) . . . . ?
C31 C32 C33 C34 -1(2) . . . . ?
C31 C32 C33 C36 179.9(15) . . . . ?
C32 C33 C34 C35 -2(2) . . . . ?
C36 C33 C34 C35 176.9(14) . . . . ?
C33 C34 C35 C30 2(2) . . . . ?
C31 C30 C35 C34 1(2) . . . . ?
P1 C30 C35 C34 177.5(11) . . . . ?
C44 P2 C37 C42 4.1(14) . . . . ?
C22 P2 C37 C42 116.2(12) . . . . ?
Ir1 P2 C37 C42 -127.6(11) . . . . ?
C44 P2 C37 C38 175.2(12) . . . . ?
C22 P2 C37 C38 -72.7(12) . . . . ?
Ir1 P2 C37 C38 43.6(12) . . . . ?
C42 C37 C38 C39 -5(2) . . . . ?
P2 C37 C38 C39 -176.7(11) . . . . ?
C37 C38 C39 C40 4(2) . . . . ?
C38 C39 C40 C41 -1(2) . . . . ?
C38 C39 C40 C43 178.3(14) . . . . ?
C39 C40 C41 C42 -2(2) . . . . ?
C43 C40 C41 C42 179.2(15) . . . . ?
C38 C37 C42 C41 3(2) . . . . ?
P2 C37 C42 C41 174.2(12) . . . . ?
C40 C41 C42 C37 1(2) . . . . ?
C22 P2 C44 C45 132.8(12) . . . . ?
C37 P2 C44 C45 -116.0(12) . . . . ?
Ir1 P2 C44 C45 8.0(14) . . . . ?
C22 P2 C44 C49 -46.9(13) . . . . ?
C37 P2 C44 C49 64.3(12) . . . . ?
Ir1 P2 C44 C49 -171.7(9) . . . . ?
C49 C44 C45 C46 -1(2) . . . . ?
P2 C44 C45 C46 179.0(12) . . . . ?
C44 C45 C46 C47 0(2) . . . . ?
C45 C46 C47 C48 1(2) . . . . ?
C45 C46 C47 C50 178.4(16) . . . . ?
C46 C47 C48 C49 -2(2) . . . . ?
C50 C47 C48 C49 -179.0(16) . . . . ?
C47 C48 C49 C44 1(2) . . . . ?
C45 C44 C49 C48 1(2) . . . . ?
P2 C44 C49 C48 -179.5(12) . . . . ?
C59 C60 C51 C52 0.3(19) . . . . ?
C61 C60 C51 C52 176.7(12) . . . . ?
C59 C60 C51 P3 -173.1(10) . . . . ?
C61 C60 C51 P3 3.3(18) . . . . ?
C71 P3 C51 C60 -55.5(12) . . . . ?
C78 P3 C51 C60 -162.7(11) . . . . ?
Ir2 P3 C51 C60 73.7(11) . . . . ?
C71 P3 C51 C52 131.0(11) . . . . ?
C78 P3 C51 C52 23.8(12) . . . . ?
Ir2 P3 C51 C52 -99.8(10) . . . . ?
C60 C51 C52 C53 -4(2) . . . . ?
P3 C51 C52 C53 169.6(11) . . . . ?
C51 C52 C53 C54 4(2) . . . . ?
C58 C59 C54 C53 177.1(14) . . . . ?
C60 C59 C54 C53 -2(2) . . . . ?
C58 C59 C54 C55 -3(2) . . . . ?
C60 C59 C54 C55 178.1(13) . . . . ?
C52 C53 C54 C59 -1(2) . . . . ?
C52 C53 C54 C55 178.5(13) . . . . ?
C56 C55 C54 C59 1(2) . . . . ?
C56 C55 C54 C53 -178.8(15) . . . . ?
C105 C100 C101 C102 0(3) . . . . ?
C99 C100 C101 C102 178.0(19) . . . . ?
C100 C101 C102 C103 0(3) . . . . ?
C101 C102 C103 C104 -1(3) . . . . ?
C102 C103 C104 C105 2(3) . . . . ?
C103 C104 C105 C100 -2(3) . . . . ?
C101 C100 C105 C104 1(3) . . . . ?
C99 C100 C105 C104 -177.3(17) . . . . ?
C112 C107 C108 C109 -1(3) . . . . ?
C106 C107 C108 C109 177.1(18) . . . . ?
C107 C108 C109 C110 1(3) . . . . ?
C108 C109 C110 C111 0(3) . . . . ?
C109 C110 C111 C112 -1(3) . . . . ?
C110 C111 C112 C107 1(3) . . . . ?
C108 C107 C112 C111 0(3) . . . . ?
C106 C107 C112 C111 -178.4(17) . . . . ?
